data_4340612
loop_
_publ_author_name
'Calestani, Gianluca'
'Orlandi, Fabio'
'Mezzadri, Francesco'
'Righi, Lara'
'Merlini, Marco'
'Gilioli, Edmondo'

_publ_section_title
;
 Structural Evolution under Pressure of BiMnO3.
;
_journal_issue 16
_journal_name_full 'Inorganic chemistry'
_journal_page_first 8749
_journal_page_last 8754
_journal_paper_doi 10.1021/ic5013878
_journal_volume 53
_journal_year 2014
_chemical_formula_moiety 'Bi Mn O3'
_chemical_formula_sum 'Bi Mn O3'
_chemical_formula_weight 311.92
_space_group_IT_number 62
_symmetry_cell_setting orthorhombic
_symmetry_space_group_name_Hall '-P 2ac 2n'
_symmetry_space_group_name_H-M 'P n m a'
_cell_angle_alpha 90
_cell_angle_beta 90
_cell_angle_gamma 90
_cell_formula_units_Z 4
_cell_length_a 5.4987(2)
_cell_length_b 7.5692(7)
_cell_length_c 5.4400(8)
_cell_measurement_reflns_used 148
_cell_measurement_temperature 293
_cell_measurement_theta_max 18.60
_cell_measurement_theta_min 2.60
_cell_volume 226.42(4)
_computing_cell_refinement 'CrysAlis PRO (Agilent, 2012)'
_computing_data_collection 'CrysAlis PRO (Agilent, 2012)'
_computing_data_reduction 'CrysAlis PRO (Agilent, 2012)'
_computing_structure_refinement 'JANA2006 (Pet\<r\'i\<cek <i>et al.</i>,  2006)'
_computing_structure_solution 'SIR2004 (Burla et al., 2005)'
_diffrn_ambient_temperature 293
_diffrn_measured_fraction_theta_full 0.61
_diffrn_measured_fraction_theta_max 0.61
_diffrn_measurement_device 'MAR 555 flat panel detector'
_diffrn_measurement_method '\w scans'
_diffrn_radiation_type synchrotron
_diffrn_radiation_wavelength 0.41456
_diffrn_reflns_av_R_equivalents 0.0385
_diffrn_reflns_av_unetI/netI 0.0044
_diffrn_reflns_limit_h_max 7
_diffrn_reflns_limit_h_min -8
_diffrn_reflns_limit_k_max 9
_diffrn_reflns_limit_k_min -10
_diffrn_reflns_limit_l_max 4
_diffrn_reflns_limit_l_min -6
_diffrn_reflns_number 360
_diffrn_reflns_theta_full 18.71
_diffrn_reflns_theta_max 18.71
_diffrn_reflns_theta_min 3.45
_diffrn_standards_decay_% 0
_diffrn_standards_interval_count 0
_diffrn_standards_interval_time 0
_diffrn_standards_number 0
_exptl_absorpt_coefficient_mu 20.566
_exptl_absorpt_correction_type none
_exptl_crystal_colour black
_exptl_crystal_density_diffrn 9.1474
_exptl_crystal_description prism
_exptl_crystal_F_000 528
_exptl_crystal_size_max 0.005
_exptl_crystal_size_mid 0.005
_exptl_crystal_size_min 0.004
_refine_diff_density_max 1.56
_refine_diff_density_min -1.86
_refine_diff_density_rms 0.048
_refine_ls_extinction_method none
_refine_ls_goodness_of_fit_ref 2.60
_refine_ls_number_parameters 20
_refine_ls_number_reflns 186
_refine_ls_number_restraints 0
_refine_ls_R_factor_all 0.0315
_refine_ls_R_factor_gt 0.0282
_refine_ls_shift/su_max 0.0004
_refine_ls_shift/su_mean 0.0001
_refine_ls_structure_factor_coef F
_refine_ls_weighting_details w=1/(\s^2^(I)+0.0004I^2^)
_refine_ls_weighting_scheme calc
_refine_ls_wR_factor_gt 0.0693
_refine_ls_wR_factor_ref 0.0699
_reflns_number_gt 148
_reflns_number_total 186
_reflns_threshold_expression I>3\s(I)
_cod_data_source_file ic5013878_si_004.cif
_cod_data_source_block I
_cod_depositor_comments 'Adding full bibliography for 4340609--4340612.cif.'
_cod_database_code 4340612

loop_
_symmetry_equiv_pos_site_id
_symmetry_equiv_pos_as_xyz
1 x,y,z
2 -x+1/2,-y,z+1/2
3 -x,y+1/2,-z
4 x+1/2,-y+1/2,-z+1/2
5 -x,-y,-z
6 x+1/2,y,-z+1/2
7 x,-y+1/2,z
8 -x+1/2,y+1/2,z+1/2

loop_
_atom_site_label
_atom_site_type_symbol
_atom_site_fract_x
_atom_site_fract_y
_atom_site_fract_z
_atom_site_adp_type
_atom_site_U_iso_or_equiv
_atom_site_site_symmetry_multiplicity
_atom_site_occupancy
_atom_site_calc_flag
Bi1 Bi -0.03825(8) 0.25 -0.00465(11) Uani 0.0122(3) 4 1 d
Mn1 Mn 0 0 0.5 Uani 0.0076(12) 4 1 d
O1 O 0.5244(16) 0.25 0.097(2) Uiso 0.013(2) 4 1 d
O2 O 0.2130(9) 0.0432(9) -0.1835(17) Uiso 0.0149(13) 8 1 d

loop_
_atom_site_aniso_label
_atom_site_aniso_type_symbol
_atom_site_aniso_U_11
_atom_site_aniso_U_22
_atom_site_aniso_U_33
_atom_site_aniso_U_12
_atom_site_aniso_U_13
_atom_site_aniso_U_23
Bi1 Bi 0.0109(4) 0.0124(4) 0.0131(8) 0 0.0006(2) 0
Mn1 Mn 0.0070(6) 0.0096(17) 0.006(3) 0.0017(9) 0.0007(8) -0.0002(5)

loop_
_atom_type_symbol
_atom_type_description
_atom_type_scat_dispersion_real
_atom_type_scat_dispersion_imag
_atom_type_scat_source
Bi Bi -1.3494 7.2566 'International Tables Vol C Tables 4.2.6.8 and 6.1.1.4'
Mn Mn 0.2704 0.4681 'International Tables Vol C Tables 4.2.6.8 and 6.1.1.4'
O O 0.0056 0.0036 'International Tables Vol C Tables 4.2.6.8 and 6.1.1.4'

loop_
_geom_angle_atom_site_label_1
_geom_angle_atom_site_label_2
_geom_angle_atom_site_label_3
_geom_angle_site_symmetry_1
_geom_angle_site_symmetry_3
_geom_angle
Mn1 Bi1 Mn1 1_554 . 110.014(9)
Mn1 Bi1 Mn1 1_554 2_454 73.437(8)
Mn1 Bi1 Mn1 1_554 3_555 69.991(15)
Mn1 Bi1 Mn1 1_554 3_556 172.718(14)
Mn1 Bi1 Mn1 1_554 4_455 113.600(15)
Mn1 Bi1 O1 1_554 1_455 104.2(3)
Mn1 Bi1 O1 1_554 . 94.6(2)
Mn1 Bi1 O1 1_554 4_454 35.029(10)
Mn1 Bi1 O1 1_554 4_455 142.87(7)
Mn1 Bi1 O2 1_554 . 39.38(19)
Mn1 Bi1 O2 1_554 2_555 90.69(14)
Mn1 Bi1 O2 1_554 3_555 145.72(18)
Mn1 Bi1 O2 1_554 4_454 81.41(17)
Mn1 Bi1 O2 1_554 5_555 81.77(19)
Mn1 Bi1 O2 1_554 6_454 35.07(14)
Mn1 Bi1 O2 1_554 7_555 90.4(2)
Mn1 Bi1 O2 1_554 8_555 140.66(12)
Mn1 Bi1 Mn1 . 2_454 72.870(8)
Mn1 Bi1 Mn1 . 3_555 172.718(14)
Mn1 Bi1 Mn1 . 3_556 69.000(14)
Mn1 Bi1 Mn1 . 4_455 112.482(15)
Mn1 Bi1 O1 . 1_455 82.9(3)
Mn1 Bi1 O1 . . 78.1(2)
Mn1 Bi1 O1 . 4_454 144.13(4)
Mn1 Bi1 O1 . 4_455 34.75(3)
Mn1 Bi1 O2 . . 85.7(2)
Mn1 Bi1 O2 . 2_555 32.95(13)
Mn1 Bi1 O2 . 3_555 100.46(19)
Mn1 Bi1 O2 . 4_454 151.89(14)
Mn1 Bi1 O2 . 5_555 39.11(18)
Mn1 Bi1 O2 . 6_454 102.78(17)
Mn1 Bi1 O2 . 7_555 133.97(19)
Mn1 Bi1 O2 . 8_555 85.00(14)
Mn1 Bi1 Mn1 2_454 3_555 113.600(15)
Mn1 Bi1 Mn1 2_454 3_556 112.482(15)
Mn1 Bi1 Mn1 2_454 4_455 73.391(10)
Mn1 Bi1 O1 2_454 1_455 38.45(9)
Mn1 Bi1 O1 2_454 . 141.99(6)
Mn1 Bi1 O1 2_454 4_454 95.34(13)
Mn1 Bi1 O1 2_454 4_455 96.61(18)
Mn1 Bi1 O2 2_454 . 94.48(14)
Mn1 Bi1 O2 2_454 2_555 91.61(10)
Mn1 Bi1 O2 2_454 3_555 102.04(12)
Mn1 Bi1 O2 2_454 4_454 86.84(12)
Mn1 Bi1 O2 2_454 5_555 36.73(14)
Mn1 Bi1 O2 2_454 6_454 41.21(16)
Mn1 Bi1 O2 2_454 7_555 152.9(2)
Mn1 Bi1 O2 2_454 8_555 145.23(13)
Mn1 Bi1 Mn1 3_555 3_556 110.014(9)
Mn1 Bi1 Mn1 3_555 4_455 73.437(8)
Mn1 Bi1 O1 3_555 1_455 104.2(3)
Mn1 Bi1 O1 3_555 . 94.6(2)
Mn1 Bi1 O1 3_555 4_454 35.029(10)
Mn1 Bi1 O1 3_555 4_455 142.87(7)
Mn1 Bi1 O2 3_555 . 90.4(2)
Mn1 Bi1 O2 3_555 2_555 140.66(12)
Mn1 Bi1 O2 3_555 3_555 81.77(19)
Mn1 Bi1 O2 3_555 4_454 35.07(14)
Mn1 Bi1 O2 3_555 5_555 145.72(18)
Mn1 Bi1 O2 3_555 6_454 81.41(17)
Mn1 Bi1 O2 3_555 7_555 39.38(19)
Mn1 Bi1 O2 3_555 8_555 90.69(14)
Mn1 Bi1 Mn1 3_556 4_455 72.870(8)
Mn1 Bi1 O1 3_556 1_455 82.9(3)
Mn1 Bi1 O1 3_556 . 78.1(2)
Mn1 Bi1 O1 3_556 4_454 144.13(4)
Mn1 Bi1 O1 3_556 4_455 34.75(3)
Mn1 Bi1 O2 3_556 . 133.97(19)
Mn1 Bi1 O2 3_556 2_555 85.00(14)
Mn1 Bi1 O2 3_556 3_555 39.11(18)
Mn1 Bi1 O2 3_556 4_454 102.78(17)
Mn1 Bi1 O2 3_556 5_555 100.46(19)
Mn1 Bi1 O2 3_556 6_454 151.89(14)
Mn1 Bi1 O2 3_556 7_555 85.7(2)
Mn1 Bi1 O2 3_556 8_555 32.95(13)
Mn1 Bi1 O1 4_455 1_455 38.45(9)
Mn1 Bi1 O1 4_455 . 141.99(6)
Mn1 Bi1 O1 4_455 4_454 95.34(13)
Mn1 Bi1 O1 4_455 4_455 96.61(18)
Mn1 Bi1 O2 4_455 . 152.9(2)
Mn1 Bi1 O2 4_455 2_555 145.23(13)
Mn1 Bi1 O2 4_455 3_555 36.73(14)
Mn1 Bi1 O2 4_455 4_454 41.21(16)
Mn1 Bi1 O2 4_455 5_555 102.04(12)
Mn1 Bi1 O2 4_455 6_454 86.84(12)
Mn1 Bi1 O2 4_455 7_555 94.48(14)
Mn1 Bi1 O2 4_455 8_555 91.61(10)
O1 Bi1 O1 1_455 . 156.9(4)
O1 Bi1 O1 1_455 4_454 109.0(3)
O1 Bi1 O1 1_455 4_455 85.9(4)
O1 Bi1 O2 1_455 . 132.78(19)
O1 Bi1 O2 1_455 2_555 113.8(2)
O1 Bi1 O2 1_455 3_555 63.65(16)
O1 Bi1 O2 1_455 4_454 69.2(3)
O1 Bi1 O2 1_455 5_555 63.65(16)
O1 Bi1 O2 1_455 6_454 69.2(3)
O1 Bi1 O2 1_455 7_555 132.78(19)
O1 Bi1 O2 1_455 8_555 113.8(2)
O1 Bi1 O1 . 4_454 94.0(3)
O1 Bi1 O1 . 4_455 71.0(3)
O1 Bi1 O2 . . 58.9(2)
O1 Bi1 O2 . 2_555 51.79(16)
O1 Bi1 O2 . 3_555 106.95(17)
O1 Bi1 O2 . 4_454 127.8(2)
O1 Bi1 O2 . 5_555 106.95(17)
O1 Bi1 O2 . 6_454 127.8(2)
O1 Bi1 O2 . 7_555 58.9(2)
O1 Bi1 O2 . 8_555 51.79(16)
O1 Bi1 O1 4_454 4_455 165.1(3)
O1 Bi1 O2 4_454 . 61.1(2)
O1 Bi1 O2 4_454 2_555 117.57(18)
O1 Bi1 O2 4_454 3_555 115.2(2)
O1 Bi1 O2 4_454 4_454 54.9(2)
O1 Bi1 O2 4_454 5_555 115.2(2)
O1 Bi1 O2 4_454 6_454 54.9(2)
O1 Bi1 O2 4_454 7_555 61.1(2)
O1 Bi1 O2 4_454 8_555 117.57(18)
O1 Bi1 O2 4_455 . 109.0(3)
O1 Bi1 O2 4_455 2_555 53.24(19)
O1 Bi1 O2 4_455 3_555 70.8(2)
O1 Bi1 O2 4_455 4_454 134.7(2)
O1 Bi1 O2 4_455 5_555 70.8(2)
O1 Bi1 O2 4_455 6_454 134.7(2)
O1 Bi1 O2 4_455 7_555 109.0(3)
O1 Bi1 O2 4_455 8_555 53.24(19)
O2 Bi1 O2 . 2_555 56.5(3)
O2 Bi1 O2 . 3_555 163.42(19)
O2 Bi1 O2 . 4_454 115.8(3)
O2 Bi1 O2 . 5_555 79.0(2)
O2 Bi1 O2 . 6_454 69.0(2)
O2 Bi1 O2 . 7_555 85.6(2)
O2 Bi1 O2 . 8_555 110.55(18)
O2 Bi1 O2 2_555 3_555 123.6(2)
O2 Bi1 O2 2_555 4_454 172.1(2)
O2 Bi1 O2 2_555 5_555 55.32(16)
O2 Bi1 O2 2_555 6_454 102.47(19)
O2 Bi1 O2 2_555 7_555 110.55(18)
O2 Bi1 O2 2_555 8_555 83.18(17)
O2 Bi1 O2 3_555 4_454 64.3(3)
O2 Bi1 O2 3_555 5_555 115.4(2)
O2 Bi1 O2 3_555 6_454 123.57(19)
O2 Bi1 O2 3_555 7_555 79.0(2)
O2 Bi1 O2 3_555 8_555 55.32(16)
O2 Bi1 O2 4_454 5_555 123.57(19)
O2 Bi1 O2 4_454 6_454 71.4(2)
O2 Bi1 O2 4_454 7_555 69.0(2)
O2 Bi1 O2 4_454 8_555 102.47(19)
O2 Bi1 O2 5_555 6_454 64.3(3)
O2 Bi1 O2 5_555 7_555 163.42(19)
O2 Bi1 O2 5_555 8_555 123.6(2)
O2 Bi1 O2 6_454 7_555 115.8(3)
O2 Bi1 O2 6_454 8_555 172.1(2)
O2 Bi1 O2 7_555 8_555 56.5(3)
Bi1 Mn1 Bi1 . 1_556 110.014(12)
Bi1 Mn1 Bi1 . 2_455 106.345(12)
Bi1 Mn1 Bi1 . 3_545 69.986(12)
Bi1 Mn1 Bi1 . 3_546 180.0(5)
Bi1 Mn1 Bi1 . 4_555 73.655(12)
Bi1 Mn1 O1 . 2_555 139.5(4)
Bi1 Mn1 O1 . 4_455 40.5(4)
Bi1 Mn1 O2 . 1_556 128.20(19)
Bi1 Mn1 O2 . 2_555 73.6(2)
Bi1 Mn1 O2 . 5_555 51.80(19)
Bi1 Mn1 O2 . 6_455 106.4(2)
Bi1 Mn1 Bi1 1_556 2_455 107.344(12)
Bi1 Mn1 Bi1 1_556 3_545 180.0(5)
Bi1 Mn1 Bi1 1_556 3_546 69.986(12)
Bi1 Mn1 Bi1 1_556 4_555 72.656(12)
Bi1 Mn1 O1 1_556 2_555 109.1(4)
Bi1 Mn1 O1 1_556 4_455 70.9(4)
Bi1 Mn1 O2 1_556 1_556 43.89(17)
Bi1 Mn1 O2 1_556 2_555 125.6(2)
Bi1 Mn1 O2 1_556 5_555 136.11(17)
Bi1 Mn1 O2 1_556 6_455 54.4(2)
Bi1 Mn1 Bi1 2_455 3_545 72.656(12)
Bi1 Mn1 Bi1 2_455 3_546 73.655(12)
Bi1 Mn1 Bi1 2_455 4_555 180.0(5)
Bi1 Mn1 O1 2_455 2_555 51.2(3)
Bi1 Mn1 O1 2_455 4_455 128.8(3)
Bi1 Mn1 O2 2_455 1_556 123.00(19)
Bi1 Mn1 O2 2_455 2_555 124.1(2)
Bi1 Mn1 O2 2_455 5_555 57.00(19)
Bi1 Mn1 O2 2_455 6_455 55.9(2)
Bi1 Mn1 Bi1 3_545 3_546 110.014(12)
Bi1 Mn1 Bi1 3_545 4_555 107.344(12)
Bi1 Mn1 O1 3_545 2_555 70.9(4)
Bi1 Mn1 O1 3_545 4_455 109.1(4)
Bi1 Mn1 O2 3_545 1_556 136.11(17)
Bi1 Mn1 O2 3_545 2_555 54.4(2)
Bi1 Mn1 O2 3_545 5_555 43.89(17)
Bi1 Mn1 O2 3_545 6_455 125.6(2)
Bi1 Mn1 Bi1 3_546 4_555 106.345(12)
Bi1 Mn1 O1 3_546 2_555 40.5(4)
Bi1 Mn1 O1 3_546 4_455 139.5(4)
Bi1 Mn1 O2 3_546 1_556 51.80(19)
Bi1 Mn1 O2 3_546 2_555 106.4(2)
Bi1 Mn1 O2 3_546 5_555 128.20(19)
Bi1 Mn1 O2 3_546 6_455 73.6(2)
Bi1 Mn1 O1 4_555 2_555 128.8(3)
Bi1 Mn1 O1 4_555 4_455 51.2(3)
Bi1 Mn1 O2 4_555 1_556 57.00(19)
Bi1 Mn1 O2 4_555 2_555 55.9(2)
Bi1 Mn1 O2 4_555 5_555 123.00(19)
Bi1 Mn1 O2 4_555 6_455 124.1(2)
O1 Mn1 O1 2_555 4_455 180.0(5)
O1 Mn1 O2 2_555 1_556 88.2(4)
O1 Mn1 O2 2_555 2_555 91.8(4)
O1 Mn1 O2 2_555 5_555 91.8(4)
O1 Mn1 O2 2_555 6_455 88.2(4)
O1 Mn1 O2 4_455 1_556 91.8(4)
O1 Mn1 O2 4_455 2_555 88.2(4)
O1 Mn1 O2 4_455 5_555 88.2(4)
O1 Mn1 O2 4_455 6_455 91.8(4)
O2 Mn1 O2 1_556 2_555 89.7(3)
O2 Mn1 O2 1_556 5_555 180.0(5)
O2 Mn1 O2 1_556 6_455 90.3(3)
O2 Mn1 O2 2_555 5_555 90.3(3)
O2 Mn1 O2 2_555 6_455 180.0(5)
O2 Mn1 O2 5_555 6_455 89.7(3)

loop_
_geom_bond_atom_site_label_1
_geom_bond_atom_site_label_2
_geom_bond_site_symmetry_2
_geom_bond_distance
Bi1 Mn1 1_554 3.2995(8)
Bi1 Mn1 . 3.3409(8)
Bi1 Mn1 2_454 3.1667(4)
Bi1 Mn1 3_555 3.2995(8)
Bi1 Mn1 3_556 3.3409(8)
Bi1 Mn1 4_455 3.1667(4)
Bi1 O1 1_455 2.468(9)
Bi1 O1 . 3.143(9)
Bi1 O1 4_454 3.241(14)
Bi1 O1 4_455 2.244(14)
Bi1 O2 . 2.303(7)
Bi1 O2 2_555 3.343(7)
Bi1 O2 3_555 2.626(7)
Bi1 O2 4_454 2.683(7)
Bi1 O2 5_555 2.626(7)
Bi1 O2 6_454 2.683(7)
Bi1 O2 7_555 2.303(7)
Bi1 O2 8_555 3.343(7)
Mn1 O1 2_555 1.969(4)
Mn1 O1 4_455 1.969(4)
Mn1 O2 1_556 2.108(8)
Mn1 O2 2_555 1.896(7)
Mn1 O2 5_555 2.108(8)
Mn1 O2 6_455 1.896(7)
